data_2223511
loop_
_publ_author_name
'Zhu, Xue-Wen'
'Yin, Zhi-Gang'
'Li, Gang-Sen'
'Yang, Xu-Zhao'
'Zhang, Chun-Xia'

_publ_section_title {4-Bromo-2-[2-(piperidin-1-ium-1yl)ethyliminomethyl]phenolato}diiodidozinc(II)
_journal_coeditor_code OM2276
_journal_issue 10
_journal_name_full 'Acta Crystallographica Section E'
_journal_page_first m1226
_journal_page_last m1227
_journal_paper_doi 10.1107/S1600536809037210
_journal_volume 65
_journal_year 2009
_chemical_formula_iupac '[Zn I2 (C14 H19 Br N2 O)]'
_chemical_formula_moiety 'C14 H19 Br I2 N2 O Zn'
_chemical_formula_sum 'C14 H19 Br I2 N2 O Zn'
_chemical_formula_weight 630.39
_chemical_name_systematic {4-Bromo-2-[2-(piperidin-1-ium-1-yl)ethyliminomethyl]phenolato}diiodidozinc(II)
_space_group_IT_number 14
_symmetry_cell_setting monoclinic
_symmetry_space_group_name_Hall '-P 2yn'
_symmetry_space_group_name_H-M 'P 1 21/n 1'
_atom_sites_solution_hydrogens geom
_atom_sites_solution_primary direct
_atom_sites_solution_secondary difmap
_audit_creation_method SHELXL97
_cell_angle_alpha 90.00
_cell_angle_beta 102.326(3)
_cell_angle_gamma 90.00
_cell_formula_units_Z 4
_cell_length_a 10.470(3)
_cell_length_b 12.351(3)
_cell_length_c 15.426(4)
_cell_measurement_reflns_used 2365
_cell_measurement_temperature 298(2)
_cell_measurement_theta_max 25.1
_cell_measurement_theta_min 2.5
_cell_volume 1948.8(9)
_computing_cell_refinement 'SAINT (Bruker, 2004)'
_computing_data_collection 'APEX2 (Bruker, 2004)'
_computing_data_reduction 'SAINT (Bruker, 2004)'
_computing_molecular_graphics 'SHELXTL (Sheldrick, 2008)'
_computing_publication_material 'SHELXL97 (Sheldrick, 2008)'
_computing_structure_refinement 'SHELXL97 (Sheldrick, 2008)'
_computing_structure_solution 'SHELXS97 (Sheldrick, 2008)'
_diffrn_ambient_temperature 298(2)
_diffrn_measured_fraction_theta_full 0.985
_diffrn_measured_fraction_theta_max 0.985
_diffrn_measurement_device_type 'Bruker APEXII CCD area-detector'
_diffrn_measurement_method '\w scans'
_diffrn_radiation_monochromator graphite
_diffrn_radiation_source 'fine-focus sealed tube'
_diffrn_radiation_type MoK\a
_diffrn_radiation_wavelength 0.71073
_diffrn_reflns_av_R_equivalents 0.0527
_diffrn_reflns_av_sigmaI/netI 0.0577
_diffrn_reflns_limit_h_max 12
_diffrn_reflns_limit_h_min -13
_diffrn_reflns_limit_k_max 15
_diffrn_reflns_limit_k_min -15
_diffrn_reflns_limit_l_max 19
_diffrn_reflns_limit_l_min -19
_diffrn_reflns_number 14478
_diffrn_reflns_theta_full 26.99
_diffrn_reflns_theta_max 26.99
_diffrn_reflns_theta_min 2.13
_diffrn_standards_number 0
_exptl_absorpt_coefficient_mu 6.479
_exptl_absorpt_correction_T_max 0.4432
_exptl_absorpt_correction_T_min 0.4055
_exptl_absorpt_correction_type multi-scan
_exptl_absorpt_process_details '(SADABS; Sheldrick, 2004)'
_exptl_crystal_colour colorless
_exptl_crystal_density_diffrn 2.149
_exptl_crystal_density_method 'not measured'
_exptl_crystal_description block
_exptl_crystal_F_000 1184
_exptl_crystal_size_max 0.17
_exptl_crystal_size_mid 0.15
_exptl_crystal_size_min 0.15
_refine_diff_density_max 0.679
_refine_diff_density_min -1.088
_refine_ls_extinction_method none
_refine_ls_goodness_of_fit_ref 1.034
_refine_ls_hydrogen_treatment mixed
_refine_ls_matrix_type full
_refine_ls_number_parameters 193
_refine_ls_number_reflns 4193
_refine_ls_number_restraints 1
_refine_ls_restrained_S_all 1.034
_refine_ls_R_factor_all 0.0702
_refine_ls_R_factor_gt 0.0440
_refine_ls_shift/su_max 0.001
_refine_ls_shift/su_max_lt 0.001
_refine_ls_shift/su_mean <0.001
_refine_ls_structure_factor_coef Fsqd
_refine_ls_weighting_details 'calc w=1/[\s^2^(Fo^2^)+(0.0326P)^2^+0.0119P] where P=(Fo^2^+2Fc^2^)/3'
_refine_ls_weighting_scheme calc
_refine_ls_wR_factor_gt 0.0841
_refine_ls_wR_factor_ref 0.0931
_reflns_number_gt 2953
_reflns_number_total 4193
_reflns_threshold_expression I>2\s(I)
_cod_data_source_file om2276.cif
_cod_data_source_block I
_cod_original_sg_symbol_H-M 'P 21/n'
_cod_database_code 2223511
_cod_database_fobs_code 2223511

loop_
_symmetry_equiv_pos_as_xyz
'x, y, z'
'-x+1/2, y+1/2, -z+1/2'
'-x, -y, -z'
'x-1/2, -y-1/2, z-1/2'

loop_
_atom_site_type_symbol
_atom_site_label
_atom_site_fract_x
_atom_site_fract_y
_atom_site_fract_z
_atom_site_U_iso_or_equiv
_atom_site_adp_type
_atom_site_calc_flag
_atom_site_refinement_flags
_atom_site_occupancy
_atom_site_disorder_assembly
_atom_site_disorder_group
Zn Zn1 0.16997(7) 0.57708(5) 0.70705(4) 0.03725(18) Uani d . 1 . .
I I1 -0.02704(5) 0.68332(4) 0.61843(3) 0.05599(16) Uani d . 1 . .
I I2 0.16625(5) 0.53139(4) 0.86722(3) 0.05989(16) Uani d . 1 . .
Br Br1 0.46329(7) 0.66143(6) 0.32863(4) 0.04966(19) Uani d . 1 . .
O O1 0.3336(4) 0.6472(3) 0.6911(2) 0.0409(10) Uani d . 1 . .
N N1 0.2025(4) 0.4456(3) 0.6339(3) 0.0316(10) Uani d . 1 . .
N N2 -0.0218(5) 0.2189(4) 0.6686(3) 0.0329(10) Uani d D 1 . .
C C1 0.3224(5) 0.5601(4) 0.5493(3) 0.0331(13) Uani d . 1 . .
C C2 0.3580(6) 0.6466(4) 0.6099(3) 0.0354(13) Uani d . 1 . .
C C3 0.4260(6) 0.7331(5) 0.5832(4) 0.0463(16) Uani d . 1 . .
H H3 0.4494 0.7909 0.6221 0.056 Uiso calc R 1 . .
C C4 0.4595(6) 0.7367(5) 0.5032(4) 0.0464(15) Uani d . 1 . .
H H4 0.5063 0.7953 0.4883 0.056 Uiso calc R 1 . .
C C5 0.4238(6) 0.6527(5) 0.4440(3) 0.0356(14) Uani d . 1 . .
C C6 0.3578(6) 0.5660(4) 0.4664(3) 0.0365(14) Uani d . 1 . .
H H6 0.3356 0.5095 0.4261 0.044 Uiso calc R 1 . .
C C7 0.2634(5) 0.4608(4) 0.5703(3) 0.0321(13) Uani d . 1 . .
H H7 0.2697 0.4014 0.5343 0.039 Uiso calc R 1 . .
C C8 0.1621(6) 0.3353(4) 0.6490(4) 0.0382(14) Uani d . 1 . .
H H8A 0.2113 0.3096 0.7059 0.046 Uiso calc R 1 . .
H H8B 0.1814 0.2880 0.6032 0.046 Uiso calc R 1 . .
C C9 0.0187(6) 0.3307(4) 0.6481(4) 0.0405(14) Uani d . 1 . .
H H9A -0.0013 0.3811 0.6916 0.049 Uiso calc R 1 . .
H H9B -0.0305 0.3525 0.5901 0.049 Uiso calc R 1 . .
C C10 -0.1500(6) 0.2221(5) 0.6981(4) 0.0511(17) Uani d . 1 . .
H H10A -0.2166 0.2535 0.6514 0.061 Uiso calc R 1 . .
H H10B -0.1411 0.2680 0.7501 0.061 Uiso calc R 1 . .
C C11 -0.1929(7) 0.1106(6) 0.7199(5) 0.0611(19) Uani d . 1 . .
H H11A -0.1316 0.0830 0.7714 0.073 Uiso calc R 1 . .
H H11B -0.2780 0.1158 0.7352 0.073 Uiso calc R 1 . .
C C12 -0.2011(7) 0.0321(6) 0.6442(5) 0.068(2) Uani d . 1 . .
H H12A -0.2200 -0.0400 0.6630 0.082 Uiso calc R 1 . .
H H12B -0.2711 0.0533 0.5951 0.082 Uiso calc R 1 . .
C C13 -0.0735(8) 0.0318(5) 0.6150(4) 0.0585(19) Uani d . 1 . .
H H13A -0.0804 -0.0155 0.5641 0.070 Uiso calc R 1 . .
H H13B -0.0060 0.0030 0.6625 0.070 Uiso calc R 1 . .
C C14 -0.0340(7) 0.1429(5) 0.5910(4) 0.0466(16) Uani d . 1 . .
H H14A -0.0989 0.1706 0.5414 0.056 Uiso calc R 1 . .
H H14B 0.0490 0.1388 0.5728 0.056 Uiso calc R 1 . .
H H2 0.038(5) 0.197(5) 0.716(3) 0.080 Uiso d D 1 . .

loop_
_atom_site_aniso_label
_atom_site_aniso_U_11
_atom_site_aniso_U_22
_atom_site_aniso_U_33
_atom_site_aniso_U_12
_atom_site_aniso_U_13
_atom_site_aniso_U_23
Zn1 0.0429(4) 0.0396(4) 0.0303(3) -0.0049(3) 0.0101(3) -0.0033(3)
I1 0.0597(3) 0.0710(3) 0.0357(2) 0.0164(2) 0.0068(2) 0.0024(2)
I2 0.0858(4) 0.0614(3) 0.0341(2) -0.0066(3) 0.0165(2) 0.0058(2)
Br1 0.0485(4) 0.0681(5) 0.0363(3) 0.0073(3) 0.0178(3) 0.0093(3)
O1 0.046(3) 0.049(2) 0.0271(19) -0.013(2) 0.0072(17) -0.0100(17)
N1 0.031(3) 0.028(2) 0.036(2) -0.003(2) 0.008(2) 0.0024(19)
N2 0.034(3) 0.034(3) 0.030(2) -0.001(2) 0.008(2) 0.004(2)
C1 0.030(3) 0.034(3) 0.032(3) 0.002(3) 0.000(2) -0.004(2)
C2 0.036(4) 0.040(3) 0.029(3) -0.002(3) 0.004(2) 0.002(2)
C3 0.062(5) 0.047(4) 0.029(3) -0.011(3) 0.009(3) -0.007(3)
C4 0.049(4) 0.042(4) 0.050(4) -0.009(3) 0.015(3) 0.005(3)
C5 0.037(4) 0.047(4) 0.025(3) 0.010(3) 0.012(2) 0.012(2)
C6 0.043(4) 0.040(3) 0.026(3) 0.006(3) 0.006(2) -0.003(2)
C7 0.037(4) 0.028(3) 0.030(3) 0.001(2) 0.004(2) -0.008(2)
C8 0.038(4) 0.037(3) 0.039(3) -0.001(3) 0.007(3) 0.003(3)
C9 0.040(4) 0.036(3) 0.045(3) 0.004(3) 0.009(3) 0.007(3)
C10 0.040(4) 0.061(4) 0.054(4) 0.010(3) 0.015(3) 0.013(3)
C11 0.047(4) 0.066(5) 0.075(5) -0.003(4) 0.022(4) 0.021(4)
C12 0.061(5) 0.061(5) 0.078(5) -0.018(4) 0.006(4) 0.019(4)
C13 0.075(5) 0.050(4) 0.053(4) -0.018(4) 0.017(4) -0.010(3)
C14 0.053(4) 0.052(4) 0.036(3) -0.014(3) 0.014(3) -0.002(3)

loop_
_atom_type_symbol
_atom_type_description
_atom_type_scat_dispersion_real
_atom_type_scat_dispersion_imag
_atom_type_scat_source
C C 0.0033 0.0016 'International Tables Vol C Tables 4.2.6.8 and 6.1.1.4'
H H 0.0000 0.0000 'International Tables Vol C Tables 4.2.6.8 and 6.1.1.4'
N N 0.0061 0.0033 'International Tables Vol C Tables 4.2.6.8 and 6.1.1.4'
O O 0.0106 0.0060 'International Tables Vol C Tables 4.2.6.8 and 6.1.1.4'
Zn Zn 0.2839 1.4301 'International Tables Vol C Tables 4.2.6.8 and 6.1.1.4'
Br Br -0.2901 2.4595 'International Tables Vol C Tables 4.2.6.8 and 6.1.1.4'
I I -0.4742 1.8119 'International Tables Vol C Tables 4.2.6.8 and 6.1.1.4'

loop_
_geom_angle_atom_site_label_1
_geom_angle_atom_site_label_2
_geom_angle_atom_site_label_3
_geom_angle_site_symmetry_1
_geom_angle_site_symmetry_3
_geom_angle
_geom_angle_publ_flag
O1 Zn1 N1 . . 91.61(16) y
O1 Zn1 I2 . . 114.27(10) y
N1 Zn1 I2 . . 113.47(12) y
O1 Zn1 I1 . . 109.08(12) y
N1 Zn1 I1 . . 108.67(12) y
I2 Zn1 I1 . . 116.86(3) y
C2 O1 Zn1 . . 117.4(3) ?
C7 N1 C8 . . 117.6(4) ?
C7 N1 Zn1 . . 118.0(3) ?
C8 N1 Zn1 . . 124.4(3) ?
C9 N2 C14 . . 112.8(4) ?
C9 N2 C10 . . 110.5(4) ?
C14 N2 C10 . . 109.1(5) ?
C9 N2 H2 . . 106(5) ?
C14 N2 H2 . . 113(4) ?
C10 N2 H2 . . 106(5) ?
C6 C1 C2 . . 118.6(5) ?
C6 C1 C7 . . 117.2(5) ?
C2 C1 C7 . . 123.9(5) ?
O1 C2 C3 . . 119.1(5) ?
O1 C2 C1 . . 123.3(5) ?
C3 C2 C1 . . 117.5(5) ?
C4 C3 C2 . . 122.8(6) ?
C4 C3 H3 . . 118.6 ?
C2 C3 H3 . . 118.6 ?
C3 C4 C5 . . 119.5(6) ?
C3 C4 H4 . . 120.2 ?
C5 C4 H4 . . 120.2 ?
C6 C5 C4 . . 120.3(5) ?
C6 C5 Br1 . . 120.2(4) ?
C4 C5 Br1 . . 119.4(4) ?
C5 C6 C1 . . 121.3(5) ?
C5 C6 H6 . . 119.4 ?
C1 C6 H6 . . 119.4 ?
N1 C7 C1 . . 126.8(5) ?
N1 C7 H7 . . 116.6 ?
C1 C7 H7 . . 116.6 ?
N1 C8 C9 . . 110.9(4) ?
N1 C8 H8A . . 109.5 ?
C9 C8 H8A . . 109.5 ?
N1 C8 H8B . . 109.5 ?
C9 C8 H8B . . 109.5 ?
H8A C8 H8B . . 108.0 ?
N2 C9 C8 . . 111.1(4) ?
N2 C9 H9A . . 109.4 ?
C8 C9 H9A . . 109.4 ?
N2 C9 H9B . . 109.4 ?
C8 C9 H9B . . 109.4 ?
H9A C9 H9B . . 108.0 ?
N2 C10 C11 . . 111.7(5) ?
N2 C10 H10A . . 109.3 ?
C11 C10 H10A . . 109.3 ?
N2 C10 H10B . . 109.3 ?
C11 C10 H10B . . 109.3 ?
H10A C10 H10B . . 107.9 ?
C12 C11 C10 . . 112.6(6) ?
C12 C11 H11A . . 109.1 ?
C10 C11 H11A . . 109.1 ?
C12 C11 H11B . . 109.1 ?
C10 C11 H11B . . 109.1 ?
H11A C11 H11B . . 107.8 ?
C13 C12 C11 . . 109.1(6) ?
C13 C12 H12A . . 109.9 ?
C11 C12 H12A . . 109.9 ?
C13 C12 H12B . . 109.9 ?
C11 C12 H12B . . 109.9 ?
H12A C12 H12B . . 108.3 ?
C12 C13 C14 . . 112.5(6) ?
C12 C13 H13A . . 109.1 ?
C14 C13 H13A . . 109.1 ?
C12 C13 H13B . . 109.1 ?
C14 C13 H13B . . 109.1 ?
H13A C13 H13B . . 107.8 ?
C13 C14 N2 . . 110.8(5) ?
C13 C14 H14A . . 109.5 ?
N2 C14 H14A . . 109.5 ?
C13 C14 H14B . . 109.5 ?
N2 C14 H14B . . 109.5 ?
H14A C14 H14B . . 108.1 ?

loop_
_geom_bond_atom_site_label_1
_geom_bond_atom_site_label_2
_geom_bond_site_symmetry_2
_geom_bond_distance
_geom_bond_publ_flag
Zn1 O1 . 1.981(4) y
Zn1 N1 . 2.047(4) y
Zn1 I2 . 2.5428(9) y
Zn1 I1 . 2.5771(9) y
Br1 C5 . 1.914(5) ?
O1 C2 . 1.329(6) ?
N1 C7 . 1.293(7) ?
N1 C8 . 1.460(6) ?
N2 C9 . 1.498(7) ?
N2 C14 . 1.505(7) ?
N2 C10 . 1.508(7) ?
N2 H2 . 0.90(5) ?
C1 C6 . 1.407(7) ?
C1 C2 . 1.417(7) ?
C1 C7 . 1.441(7) ?
C2 C3 . 1.395(8) ?
C3 C4 . 1.354(8) ?
C3 H3 . 0.9300 ?
C4 C5 . 1.380(8) ?
C4 H4 . 0.9300 ?
C5 C6 . 1.359(8) ?
C6 H6 . 0.9300 ?
C7 H7 . 0.9300 ?
C8 C9 . 1.500(8) ?
C8 H8A . 0.9700 ?
C8 H8B . 0.9700 ?
C9 H9A . 0.9700 ?
C9 H9B . 0.9700 ?
C10 C11 . 1.509(9) ?
C10 H10A . 0.9700 ?
C10 H10B . 0.9700 ?
C11 C12 . 1.507(10) ?
C11 H11A . 0.9700 ?
C11 H11B . 0.9700 ?
C12 C13 . 1.498(10) ?
C12 H12A . 0.9700 ?
C12 H12B . 0.9700 ?
C13 C14 . 1.502(8) ?
C13 H13A . 0.9700 ?
C13 H13B . 0.9700 ?
C14 H14A . 0.9700 ?
C14 H14B . 0.9700 ?

loop_
_geom_hbond_atom_site_label_D
_geom_hbond_atom_site_label_H
_geom_hbond_atom_site_label_A
_geom_hbond_site_symmetry_A
_geom_hbond_distance_DH
_geom_hbond_distance_HA
_geom_hbond_distance_DA
_geom_hbond_angle_DHA
N2 H2 O1 2_546 0.90(5) 1.85(5) 2.745(6) 176(7)
